data_4122165
loop_
_publ_author_name
'McAtee, Jesse R.'
'Yap, Glenn P. A.'
'Watson, Donald A.'

_publ_section_title
;
 Rational design of a second generation catalyst for preparation of
 allylsilanes using the silyl-heck reaction.
;
_journal_issue 28
_journal_name_full 'Journal of the American Chemical Society'
_journal_page_first 10166
_journal_page_last 10172
_journal_paper_doi 10.1021/ja505446y
_journal_volume 136
_journal_year 2014
_chemical_formula_sum 'C32 H51 P'
_chemical_formula_weight 466.70
_chemical_name_systematic
; 
 ? 
;
_space_group_IT_number 2
_symmetry_cell_setting triclinic
_symmetry_space_group_name_Hall '-P 1'
_symmetry_space_group_name_H-M 'P -1'
_atom_sites_solution_hydrogens geom
_atom_sites_solution_primary direct
_atom_sites_solution_secondary difmap
_audit_creation_method SHELXL-97
_cell_angle_alpha 75.220(2)
_cell_angle_beta 79.664(2)
_cell_angle_gamma 88.112(2)
_cell_formula_units_Z 4
_cell_length_a 12.3099(14)
_cell_length_b 14.2308(16)
_cell_length_c 18.822(2)
_cell_measurement_reflns_used 6011
_cell_measurement_temperature 200(2)
_cell_measurement_theta_max 27.24
_cell_measurement_theta_min 2.23
_cell_volume 3136.1(6)
_computing_cell_refinement 'Bruker SAINT'
_computing_data_collection 'Bruker APEX2'
_computing_data_reduction 'Bruker SAINT'
_computing_molecular_graphics 'Bruker SHELXTL'
_computing_publication_material 'Bruker SHELXTL'
_computing_structure_refinement 'SHELXL-97 (Sheldrick, 2008)'
_computing_structure_solution 'SHELXS-97 (Sheldrick, 2008)'
_diffrn_ambient_temperature 200(2)
_diffrn_detector_area_resol_mean 8.33
_diffrn_measured_fraction_theta_full 1.000
_diffrn_measured_fraction_theta_max 0.994
_diffrn_measurement_device_type 'Bruker APEX-II CCD'
_diffrn_measurement_method '\f and \w scans'
_diffrn_radiation_monochromator graphite
_diffrn_radiation_source 'fine-focus sealed tube'
_diffrn_radiation_type MoK\a
_diffrn_radiation_wavelength 0.71073
_diffrn_reflns_av_R_equivalents 0.0526
_diffrn_reflns_av_sigmaI/netI 0.0639
_diffrn_reflns_limit_h_max 15
_diffrn_reflns_limit_h_min -15
_diffrn_reflns_limit_k_max 18
_diffrn_reflns_limit_k_min -18
_diffrn_reflns_limit_l_max 24
_diffrn_reflns_limit_l_min -24
_diffrn_reflns_number 40914
_diffrn_reflns_theta_full 25.00
_diffrn_reflns_theta_max 27.50
_diffrn_reflns_theta_min 1.68
_exptl_absorpt_coefficient_mu 0.103
_exptl_absorpt_correction_T_max 0.9770
_exptl_absorpt_correction_T_min 0.9727
_exptl_absorpt_correction_type multi-scan
_exptl_absorpt_process_details 'APEX2 (Bruker, 2007)'
_exptl_crystal_colour colourless
_exptl_crystal_density_diffrn 0.988
_exptl_crystal_density_method 'not measured'
_exptl_crystal_description block
_exptl_crystal_F_000 1032
_exptl_crystal_size_max 0.27
_exptl_crystal_size_mid 0.25
_exptl_crystal_size_min 0.23
_refine_diff_density_max 0.702
_refine_diff_density_min -0.413
_refine_diff_density_rms 0.061
_refine_ls_extinction_method none
_refine_ls_goodness_of_fit_ref 1.019
_refine_ls_hydrogen_treatment constr
_refine_ls_matrix_type full
_refine_ls_number_parameters 632
_refine_ls_number_reflns 14324
_refine_ls_number_restraints 338
_refine_ls_restrained_S_all 1.028
_refine_ls_R_factor_all 0.1113
_refine_ls_R_factor_gt 0.0768
_refine_ls_shift/su_max 0.001
_refine_ls_shift/su_mean 0.000
_refine_ls_structure_factor_coef Fsqd
_refine_ls_weighting_details 'calc w=1/[\s^2^(Fo^2^)+(0.1119P)^2^+1.9259P] where P=(Fo^2^+2Fc^2^)/3'
_refine_ls_weighting_scheme calc
_refine_ls_wR_factor_gt 0.2008
_refine_ls_wR_factor_ref 0.2310
_reflns_number_gt 9773
_reflns_number_total 14324
_reflns_threshold_expression >2sigma(I)
_cod_data_source_file ja505446y_si_008.cif
_cod_data_source_block donw035
_cod_depositor_comments
;
The following automatic conversions were performed:

'_symmetry_cell_setting' value 'Triclinic' changed to 'triclinic'
according to
/usr/data/users/saulius/crontab/automatic-downloads/rss-feeds/ACS/lib/dictionaries/cif_core.dic
dictionary named 'cif_core.dic' version 2.4.2 from 2011-04-26.

Automatic conversion script
Id: cif_fix_values 2281 2013-09-26 08:29:07Z andrius 

 Adding full bibliography for 4122159--4122167.cif.
;
_cod_original_sg_symbol_H-M P-1
_cod_database_code 4122165

loop_
_symmetry_equiv_pos_as_xyz
'x, y, z'
'-x, -y, -z'

loop_
_atom_site_label
_atom_site_type_symbol
_atom_site_fract_x
_atom_site_fract_y
_atom_site_fract_z
_atom_site_U_iso_or_equiv
_atom_site_adp_type
_atom_site_occupancy
_atom_site_symmetry_multiplicity
_atom_site_calc_flag
_atom_site_refinement_flags
_atom_site_disorder_assembly
_atom_site_disorder_group
P1 P 0.78479(5) 0.78343(5) 0.67096(3) 0.02989(17) Uani 1 1 d U . .
P2 P 0.79268(6) 0.65152(5) 0.03726(4) 0.03162(17) Uani 1 1 d U . .
C1 C 0.8427(2) 0.9117(2) 0.63632(16) 0.0399(6) Uani 1 1 d U . .
C2 C 0.7623(3) 0.9744(2) 0.6759(2) 0.0563(9) Uani 1 1 d U . .
H2A H 0.7887 1.0421 0.6597 0.084 Uiso 1 1 calc R . .
H2B H 0.7578 0.9507 0.7300 0.084 Uiso 1 1 calc R . .
H2C H 0.6890 0.9706 0.6632 0.084 Uiso 1 1 calc R . .
C3 C 0.9532(3) 0.9107(3) 0.6619(3) 0.0658(10) Uani 1 1 d U . .
H3A H 0.9860 0.9762 0.6449 0.099 Uiso 1 1 calc R . .
H3B H 1.0027 0.8656 0.6408 0.099 Uiso 1 1 calc R . .
H3C H 0.9419 0.8898 0.7165 0.099 Uiso 1 1 calc R . .
C4 C 0.8564(3) 0.9548(2) 0.55176(19) 0.0575(9) Uani 1 1 d U . .
H4A H 0.8867 1.0210 0.5390 0.086 Uiso 1 1 calc R . .
H4B H 0.7843 0.9564 0.5363 0.086 Uiso 1 1 calc R . .
H4C H 0.9068 0.9146 0.5259 0.086 Uiso 1 1 calc R . .
C5 C 0.9331(2) 0.63717(18) 0.68865(13) 0.0314(5) Uani 1 1 d U . .
H5A H 0.8969 0.6269 0.7391 0.038 Uiso 1 1 calc R . .
C6 C 1.0222(2) 0.57835(18) 0.67176(13) 0.0302(5) Uani 1 1 d U . .
C7 C 1.0732(2) 0.59546(19) 0.59739(14) 0.0320(5) Uani 1 1 d U . .
H7A H 1.1344 0.5569 0.5846 0.038 Uiso 1 1 calc R . .
C8 C 1.0380(2) 0.66706(18) 0.54084(13) 0.0289(5) Uani 1 1 d U A .
C9 C 0.9496(2) 0.72368(18) 0.56031(13) 0.0293(5) Uani 1 1 d U . .
H9A H 0.9247 0.7730 0.5225 0.035 Uiso 1 1 calc R . .
C10 C 0.8959(2) 0.70965(18) 0.63483(13) 0.0288(5) Uani 1 1 d U . .
C11 C 1.0594(2) 0.5005(2) 0.73538(15) 0.0380(6) Uani 1 1 d U . .
C12 C 1.1001(3) 0.5506(3) 0.78904(18) 0.0536(8) Uani 1 1 d U . .
H12A H 1.1626 0.5940 0.7621 0.080 Uiso 1 1 calc R . .
H12B H 1.1238 0.5014 0.8300 0.080 Uiso 1 1 calc R . .
H12C H 1.0401 0.5885 0.8094 0.080 Uiso 1 1 calc R . .
C13 C 0.9622(3) 0.4324(2) 0.77737(18) 0.0555(8) Uani 1 1 d U . .
H13A H 0.9010 0.4703 0.7963 0.083 Uiso 1 1 calc R . .
H13B H 0.9852 0.3845 0.8192 0.083 Uiso 1 1 calc R . .
H13C H 0.9379 0.3988 0.7434 0.083 Uiso 1 1 calc R . .
C14 C 1.1539(3) 0.4392(2) 0.70715(18) 0.0531(8) Uani 1 1 d U . .
H14A H 1.2174 0.4816 0.6806 0.080 Uiso 1 1 calc R . .
H14B H 1.1297 0.4057 0.6731 0.080 Uiso 1 1 calc R . .
H14C H 1.1753 0.3911 0.7496 0.080 Uiso 1 1 calc R . .
C15 C 1.0988(2) 0.6835(2) 0.45947(14) 0.0363(6) Uani 1 1 d DU . .
C16 C 1.0500(9) 0.7682(6) 0.4044(8) 0.056(2) Uani 0.606(3) 1 d PDU A 1
H16A H 0.9799 0.7469 0.3954 0.085 Uiso 0.606(3) 1 calc PR A 1
H16B H 1.1021 0.7867 0.3571 0.085 Uiso 0.606(3) 1 calc PR A 1
H16C H 1.0373 0.8242 0.4260 0.085 Uiso 0.606(3) 1 calc PR A 1
C17 C 1.2196(6) 0.7104(7) 0.4534(7) 0.069(3) Uani 0.606(3) 1 d PDU A 1
H17A H 1.2542 0.6594 0.4875 0.103 Uiso 0.606(3) 1 calc PR A 1
H17B H 1.2241 0.7722 0.4667 0.103 Uiso 0.606(3) 1 calc PR A 1
H17C H 1.2582 0.7168 0.4021 0.103 Uiso 0.606(3) 1 calc PR A 1
C18 C 1.0905(7) 0.5915(6) 0.4336(6) 0.067(2) Uani 0.606(3) 1 d PDU A 1
H18A H 1.1193 0.5366 0.4680 0.101 Uiso 0.606(3) 1 calc PR A 1
H18B H 1.1338 0.6000 0.3833 0.101 Uiso 0.606(3) 1 calc PR A 1
H18C H 1.0130 0.5786 0.4329 0.101 Uiso 0.606(3) 1 calc PR A 1
C16' C 1.0304(16) 0.7398(10) 0.4047(13) 0.056(2) Uani 0.394(3) 1 d PDU A 2
H16D H 0.9691 0.6987 0.4028 0.085 Uiso 0.394(3) 1 calc PR A 2
H16E H 1.0764 0.7600 0.3551 0.085 Uiso 0.394(3) 1 calc PR A 2
H16F H 1.0008 0.7975 0.4206 0.085 Uiso 0.394(3) 1 calc PR A 2
C17' C 1.1993(10) 0.7483(11) 0.4555(12) 0.069(3) Uani 0.394(3) 1 d PDU A 2
H17D H 1.2487 0.7118 0.4878 0.103 Uiso 0.394(3) 1 calc PR A 2
H17E H 1.1737 0.8064 0.4722 0.103 Uiso 0.394(3) 1 calc PR A 2
H17F H 1.2391 0.7677 0.4039 0.103 Uiso 0.394(3) 1 calc PR A 2
C18' C 1.1416(11) 0.5907(9) 0.4398(11) 0.067(2) Uani 0.394(3) 1 d PDU A 2
H18D H 1.1675 0.5476 0.4829 0.101 Uiso 0.394(3) 1 calc PR A 2
H18E H 1.2028 0.6062 0.3974 0.101 Uiso 0.394(3) 1 calc PR A 2
H18F H 1.0820 0.5583 0.4265 0.101 Uiso 0.394(3) 1 calc PR A 2
C19 C 0.6835(2) 0.74523(18) 0.55501(14) 0.0320(5) Uani 1 1 d U . .
H19A H 0.7515 0.7181 0.5375 0.038 Uiso 1 1 calc R . .
C20 C 0.5947(2) 0.7449(2) 0.51872(14) 0.0342(6) Uani 1 1 d U . .
C21 C 0.4965(2) 0.7858(2) 0.54481(15) 0.0365(6) Uani 1 1 d U . .
H21A H 0.4359 0.7874 0.5197 0.044 Uiso 1 1 calc R . .
C22 C 0.4838(2) 0.82491(19) 0.60675(15) 0.0344(6) Uani 1 1 d U A .
C23 C 0.5743(2) 0.82276(19) 0.64207(14) 0.0331(5) Uani 1 1 d U . .
H23A H 0.5673 0.8480 0.6847 0.040 Uiso 1 1 calc R . .
C24 C 0.6755(2) 0.78423(17) 0.61624(13) 0.0287(5) Uani 1 1 d U . .
C25 C 0.6084(2) 0.6990(2) 0.45161(16) 0.0440(7) Uani 1 1 d U . .
C26 C 0.6947(3) 0.7579(3) 0.38859(18) 0.0662(10) Uani 1 1 d U . .
H26A H 0.6695 0.8249 0.3732 0.099 Uiso 1 1 calc R . .
H26B H 0.7049 0.7287 0.3460 0.099 Uiso 1 1 calc R . .
H26C H 0.7649 0.7579 0.4062 0.099 Uiso 1 1 calc R . .
C27 C 0.6503(4) 0.5951(3) 0.4747(2) 0.0705(11) Uani 1 1 d U . .
H27A H 0.5955 0.5559 0.5148 0.106 Uiso 1 1 calc R . .
H27B H 0.7202 0.5961 0.4926 0.106 Uiso 1 1 calc R . .
H27C H 0.6619 0.5668 0.4317 0.106 Uiso 1 1 calc R . .
C28 C 0.5017(3) 0.6964(4) 0.4233(2) 0.0848(15) Uani 1 1 d U . .
H28A H 0.4462 0.6584 0.4635 0.127 Uiso 1 1 calc R . .
H28B H 0.5141 0.6662 0.3813 0.127 Uiso 1 1 calc R . .
H28C H 0.4754 0.7628 0.4069 0.127 Uiso 1 1 calc R . .
C29 C 0.3733(2) 0.8675(2) 0.63509(17) 0.0467(7) Uani 1 1 d DU . .
C30 C 0.3382(6) 0.9457(5) 0.5693(4) 0.0809(17) Uani 0.606(3) 1 d PDU A 1
H30A H 0.3750 0.9337 0.5218 0.121 Uiso 0.606(3) 1 calc PR A 1
H30B H 0.3594 1.0104 0.5719 0.121 Uiso 0.606(3) 1 calc PR A 1
H30C H 0.2580 0.9424 0.5727 0.121 Uiso 0.606(3) 1 calc PR A 1
C31 C 0.2847(4) 0.7866(5) 0.6603(4) 0.0743(16) Uani 0.606(3) 1 d PDU A 1
H31A H 0.3033 0.7370 0.7029 0.111 Uiso 0.606(3) 1 calc PR A 1
H31B H 0.2816 0.7570 0.6190 0.111 Uiso 0.606(3) 1 calc PR A 1
H31C H 0.2127 0.8142 0.6750 0.111 Uiso 0.606(3) 1 calc PR A 1
C32 C 0.3772(5) 0.9133(6) 0.6987(4) 0.0778(18) Uani 0.606(3) 1 d PDU A 1
H32A H 0.4024 0.8654 0.7397 0.117 Uiso 0.606(3) 1 calc PR A 1
H32B H 0.3032 0.9352 0.7163 0.117 Uiso 0.606(3) 1 calc PR A 1
H32C H 0.4284 0.9691 0.6814 0.117 Uiso 0.606(3) 1 calc PR A 1
C30' C 0.3879(8) 0.9782(6) 0.6137(6) 0.0809(17) Uani 0.394(3) 1 d PDU A 2
H30D H 0.4285 0.9972 0.6483 0.121 Uiso 0.394(3) 1 calc PR A 2
H30E H 0.3152 1.0086 0.6166 0.121 Uiso 0.394(3) 1 calc PR A 2
H30F H 0.4293 0.9996 0.5627 0.121 Uiso 0.394(3) 1 calc PR A 2
C32' C 0.3485(8) 0.8324(8) 0.7219(5) 0.0778(18) Uani 0.394(3) 1 d PDU A 2
H32D H 0.3961 0.7776 0.7385 0.117 Uiso 0.394(3) 1 calc PR A 2
H32E H 0.2709 0.8118 0.7386 0.117 Uiso 0.394(3) 1 calc PR A 2
H32F H 0.3629 0.8857 0.7433 0.117 Uiso 0.394(3) 1 calc PR A 2
C31' C 0.2778(7) 0.8388(8) 0.6052(6) 0.0743(16) Uani 0.394(3) 1 d PDU A 2
H31D H 0.2512 0.7737 0.6342 0.111 Uiso 0.394(3) 1 calc PR A 2
H31E H 0.3016 0.8385 0.5527 0.111 Uiso 0.394(3) 1 calc PR A 2
H31F H 0.2180 0.8855 0.6093 0.111 Uiso 0.394(3) 1 calc PR A 2
C33 C 0.7605(3) 0.7185(2) -0.05670(15) 0.0445(7) Uani 1 1 d U . .
C34 C 0.6505(4) 0.6773(4) -0.0623(2) 0.0838(13) Uani 1 1 d U . .
H34A H 0.6300 0.7100 -0.1105 0.126 Uiso 1 1 calc R . .
H34B H 0.5934 0.6880 -0.0218 0.126 Uiso 1 1 calc R . .
H34C H 0.6575 0.6074 -0.0584 0.126 Uiso 1 1 calc R . .
C35 C 0.7557(4) 0.8283(3) -0.07214(18) 0.0699(11) Uani 1 1 d U . .
H35A H 0.7388 0.8555 -0.1222 0.105 Uiso 1 1 calc R . .
H35B H 0.8272 0.8539 -0.0691 0.105 Uiso 1 1 calc R . .
H35C H 0.6980 0.8465 -0.0351 0.105 Uiso 1 1 calc R . .
C36 C 0.8504(4) 0.6907(4) -0.11480(18) 0.0803(13) Uani 1 1 d U . .
H36A H 0.8378 0.7240 -0.1650 0.120 Uiso 1 1 calc R . .
H36B H 0.8483 0.6202 -0.1086 0.120 Uiso 1 1 calc R . .
H36C H 0.9228 0.7100 -0.1081 0.120 Uiso 1 1 calc R . .
C37 C 0.6161(2) 0.59354(19) 0.14917(15) 0.0346(6) Uani 1 1 d U . .
H37A H 0.6437 0.5313 0.1462 0.041 Uiso 1 1 calc R . .
C38 C 0.5188(2) 0.5995(2) 0.19939(14) 0.0362(6) Uani 1 1 d U . .
C39 C 0.4813(2) 0.6910(2) 0.20310(15) 0.0373(6) Uani 1 1 d U . .
H39A H 0.4157 0.6964 0.2371 0.045 Uiso 1 1 calc R . .
C40 C 0.5364(2) 0.7761(2) 0.15845(14) 0.0340(5) Uani 1 1 d U A .
C41 C 0.6318(2) 0.76703(18) 0.10918(14) 0.0320(5) Uani 1 1 d U . .
H41A H 0.6700 0.8240 0.0784 0.038 Uiso 1 1 calc R . .
C42 C 0.6733(2) 0.67565(18) 0.10363(13) 0.0303(5) Uani 1 1 d U . .
C43 C 0.4589(2) 0.5063(2) 0.24752(17) 0.0450(7) Uani 1 1 d U . .
C44 C 0.4306(4) 0.4453(3) 0.1985(2) 0.0792(13) Uani 1 1 d U . .
H44A H 0.3837 0.4826 0.1646 0.119 Uiso 1 1 calc R . .
H44B H 0.3910 0.3863 0.2297 0.119 Uiso 1 1 calc R . .
H44C H 0.4986 0.4275 0.1693 0.119 Uiso 1 1 calc R . .
C45 C 0.5323(3) 0.4507(3) 0.3009(2) 0.0663(10) Uani 1 1 d U . .
H45A H 0.6019 0.4350 0.2722 0.099 Uiso 1 1 calc R . .
H45B H 0.4946 0.3905 0.3315 0.099 Uiso 1 1 calc R . .
H45C H 0.5476 0.4909 0.3333 0.099 Uiso 1 1 calc R . .
C46 C 0.3508(3) 0.5276(3) 0.2966(2) 0.0720(11) Uani 1 1 d U . .
H46A H 0.3008 0.5636 0.2646 0.108 Uiso 1 1 calc R . .
H46B H 0.3677 0.5665 0.3295 0.108 Uiso 1 1 calc R . .
H46C H 0.3155 0.4661 0.3269 0.108 Uiso 1 1 calc R . .
C47 C 0.4911(2) 0.8763(2) 0.16325(17) 0.0449(7) Uani 1 1 d DU . .
C48 C 0.3851(6) 0.8938(5) 0.1330(5) 0.096(2) Uani 0.606(3) 1 d PDU A 1
H48A H 0.3310 0.8429 0.1614 0.144 Uiso 0.606(3) 1 calc PR A 1
H48B H 0.3991 0.8926 0.0803 0.144 Uiso 0.606(3) 1 calc PR A 1
H48C H 0.3561 0.9574 0.1376 0.144 Uiso 0.606(3) 1 calc PR A 1
C49 C 0.4702(8) 0.8840(6) 0.2446(4) 0.096(2) Uani 0.606(3) 1 d PDU A 1
H49A H 0.4202 0.8313 0.2757 0.144 Uiso 0.606(3) 1 calc PR A 1
H49B H 0.4365 0.9468 0.2472 0.144 Uiso 0.606(3) 1 calc PR A 1
H49C H 0.5404 0.8790 0.2629 0.144 Uiso 0.606(3) 1 calc PR A 1
C50 C 0.5715(6) 0.9615(4) 0.1190(5) 0.0879(19) Uani 0.606(3) 1 d PDU A 1
H50A H 0.5860 0.9617 0.0660 0.132 Uiso 0.606(3) 1 calc PR A 1
H50B H 0.6410 0.9533 0.1382 0.132 Uiso 0.606(3) 1 calc PR A 1
H50C H 0.5381 1.0232 0.1248 0.132 Uiso 0.606(3) 1 calc PR A 1
C48' C 0.4697(10) 0.9286(8) 0.0863(6) 0.096(2) Uani 0.394(3) 1 d PDU A 2
H48D H 0.4045 0.8998 0.0763 0.144 Uiso 0.394(3) 1 calc PR A 2
H48E H 0.5339 0.9222 0.0487 0.144 Uiso 0.394(3) 1 calc PR A 2
H48F H 0.4568 0.9975 0.0839 0.144 Uiso 0.394(3) 1 calc PR A 2
C49' C 0.3826(9) 0.8676(8) 0.2202(6) 0.096(2) Uani 0.394(3) 1 d PDU A 2
H49D H 0.3580 0.7994 0.2374 0.144 Uiso 0.394(3) 1 calc PR A 2
H49E H 0.3258 0.9070 0.1965 0.144 Uiso 0.394(3) 1 calc PR A 2
H49F H 0.3949 0.8908 0.2629 0.144 Uiso 0.394(3) 1 calc PR A 2
C50' C 0.5772(8) 0.9285(7) 0.1870(7) 0.0879(19) Uani 0.394(3) 1 d PDU A 2
H50D H 0.5784 0.9008 0.2401 0.132 Uiso 0.394(3) 1 calc PR A 2
H50E H 0.5594 0.9977 0.1785 0.132 Uiso 0.394(3) 1 calc PR A 2
H50F H 0.6498 0.9211 0.1577 0.132 Uiso 0.394(3) 1 calc PR A 2
C51 C 0.9020(2) 0.78671(18) 0.09273(13) 0.0313(5) Uani 1 1 d U . .
H51A H 0.8315 0.8025 0.1165 0.038 Uiso 1 1 calc R . .
C52 C 0.9957(2) 0.83030(18) 0.10266(14) 0.0320(5) Uani 1 1 d U . .
C53 C 1.0974(2) 0.80753(19) 0.06626(15) 0.0368(6) Uani 1 1 d U . .
H53A H 1.1618 0.8379 0.0718 0.044 Uiso 1 1 calc R . .
C54 C 1.1089(2) 0.74165(19) 0.02178(15) 0.0370(6) Uani 1 1 d U A .
C55 C 1.0134(2) 0.69761(19) 0.01478(14) 0.0350(6) Uani 1 1 d U . .
H55A H 1.0194 0.6509 -0.0138 0.042 Uiso 1 1 calc R . .
C56 C 0.9085(2) 0.72062(18) 0.04896(13) 0.0303(5) Uani 1 1 d U . .
C57 C 0.9835(2) 0.9027(2) 0.15213(16) 0.0397(6) Uani 1 1 d U . .
C58 C 0.9383(4) 0.9968(3) 0.1105(2) 0.0830(14) Uani 1 1 d U . .
H58A H 0.8674 0.9839 0.0977 0.125 Uiso 1 1 calc R . .
H58B H 0.9906 1.0248 0.0646 0.125 Uiso 1 1 calc R . .
H58C H 0.9275 1.0426 0.1420 0.125 Uiso 1 1 calc R . .
C59 C 0.9031(4) 0.8621(3) 0.2252(2) 0.0747(12) Uani 1 1 d U . .
H59A H 0.8311 0.8493 0.2140 0.112 Uiso 1 1 calc R . .
H59B H 0.8948 0.9095 0.2554 0.112 Uiso 1 1 calc R . .
H59C H 0.9321 0.8015 0.2529 0.112 Uiso 1 1 calc R . .
C60 C 1.0927(3) 0.9232(3) 0.1730(3) 0.0799(13) Uani 1 1 d U . .
H60A H 1.1465 0.9490 0.1274 0.120 Uiso 1 1 calc R . .
H60B H 1.1203 0.8628 0.2020 0.120 Uiso 1 1 calc R . .
H60C H 1.0814 0.9710 0.2029 0.120 Uiso 1 1 calc R . .
C61 C 1.2243(2) 0.7164(2) -0.01552(18) 0.0489(7) Uani 1 1 d DU . .
C62 C 1.2861(8) 0.8098(6) -0.0611(4) 0.0683(18) Uani 0.606(3) 1 d PDU A 1
H62A H 1.2485 0.8408 -0.1026 0.102 Uiso 0.606(3) 1 calc PR A 1
H62B H 1.3619 0.7943 -0.0808 0.102 Uiso 0.606(3) 1 calc PR A 1
H62C H 1.2876 0.8542 -0.0291 0.102 Uiso 0.606(3) 1 calc PR A 1
C63 C 1.2885(5) 0.6682(5) 0.0501(4) 0.0648(15) Uani 0.606(3) 1 d PDU A 1
H63A H 1.2805 0.7083 0.0860 0.097 Uiso 0.606(3) 1 calc PR A 1
H63B H 1.3670 0.6634 0.0297 0.097 Uiso 0.606(3) 1 calc PR A 1
H63C H 1.2580 0.6031 0.0753 0.097 Uiso 0.606(3) 1 calc PR A 1
C64 C 1.2215(7) 0.6459(5) -0.0623(5) 0.0764(17) Uani 0.606(3) 1 d PDU A 1
H64A H 1.1810 0.6742 -0.1029 0.115 Uiso 0.606(3) 1 calc PR A 1
H64B H 1.1845 0.5856 -0.0312 0.115 Uiso 0.606(3) 1 calc PR A 1
H64C H 1.2971 0.6318 -0.0834 0.115 Uiso 0.606(3) 1 calc PR A 1
C64' C 1.2689(10) 0.6321(7) 0.0364(6) 0.0764(17) Uani 0.394(3) 1 d PDU A 2
H64D H 1.2491 0.5714 0.0262 0.115 Uiso 0.394(3) 1 calc PR A 2
H64E H 1.2373 0.6316 0.0882 0.115 Uiso 0.394(3) 1 calc PR A 2
H64F H 1.3495 0.6382 0.0290 0.115 Uiso 0.394(3) 1 calc PR A 2
C63' C 1.3034(11) 0.8036(7) -0.0414(8) 0.0648(15) Uani 0.394(3) 1 d PDU A 2
H63D H 1.2825 0.8489 -0.0854 0.097 Uiso 0.394(3) 1 calc PR A 2
H63E H 1.3789 0.7815 -0.0541 0.097 Uiso 0.394(3) 1 calc PR A 2
H63F H 1.2996 0.8366 -0.0012 0.097 Uiso 0.394(3) 1 calc PR A 2
C62' C 1.2137(10) 0.6843(8) -0.0884(5) 0.0683(18) Uani 0.394(3) 1 d PDU A 2
H62D H 1.1672 0.7305 -0.1174 0.102 Uiso 0.394(3) 1 calc PR A 2
H62E H 1.1801 0.6192 -0.0745 0.102 Uiso 0.394(3) 1 calc PR A 2
H62F H 1.2872 0.6834 -0.1186 0.102 Uiso 0.394(3) 1 calc PR A 2

loop_
_atom_site_aniso_label
_atom_site_aniso_U_11
_atom_site_aniso_U_22
_atom_site_aniso_U_33
_atom_site_aniso_U_23
_atom_site_aniso_U_13
_atom_site_aniso_U_12
P1 0.0306(3) 0.0361(4) 0.0235(3) -0.0102(3) -0.0033(2) 0.0066(3)
P2 0.0355(4) 0.0313(3) 0.0296(3) -0.0135(3) -0.0014(3) 0.0009(3)
C1 0.0378(15) 0.0396(15) 0.0450(16) -0.0192(12) -0.0021(12) 0.0013(11)
C2 0.057(2) 0.0444(17) 0.070(2) -0.0279(16) 0.0013(17) 0.0041(15)
C3 0.0495(19) 0.063(2) 0.100(3) -0.038(2) -0.025(2) -0.0007(16)
C4 0.073(2) 0.0409(17) 0.0513(19) -0.0077(14) 0.0043(16) -0.0073(16)
C5 0.0360(13) 0.0365(13) 0.0216(11) -0.0089(10) -0.0037(10) 0.0052(10)
C6 0.0329(13) 0.0346(13) 0.0244(11) -0.0086(10) -0.0071(10) 0.0047(10)
C7 0.0311(13) 0.0373(14) 0.0297(12) -0.0145(10) -0.0030(10) 0.0064(10)
C8 0.0279(12) 0.0351(13) 0.0244(11) -0.0102(10) -0.0022(9) 0.0003(10)
C9 0.0305(12) 0.0321(12) 0.0247(11) -0.0060(10) -0.0053(9) 0.0029(10)
C10 0.0285(12) 0.0344(13) 0.0241(11) -0.0099(10) -0.0033(9) 0.0038(10)
C11 0.0436(15) 0.0420(15) 0.0293(13) -0.0096(11) -0.0100(11) 0.0133(12)
C12 0.061(2) 0.066(2) 0.0435(17) -0.0218(15) -0.0270(15) 0.0230(16)
C13 0.060(2) 0.0508(18) 0.0442(17) 0.0080(14) -0.0091(15) 0.0065(15)
C14 0.061(2) 0.0555(19) 0.0435(17) -0.0136(15) -0.0131(15) 0.0288(16)
C15 0.0346(14) 0.0474(15) 0.0256(12) -0.0114(11) 0.0002(10) 0.0050(11)
C16 0.054(5) 0.079(5) 0.0284(16) -0.005(4) 0.000(3) 0.000(4)
C17 0.047(3) 0.107(7) 0.046(2) -0.020(5) 0.013(3) -0.017(4)
C18 0.100(7) 0.062(2) 0.035(3) -0.0230(19) 0.014(5) 0.003(4)
C16' 0.054(5) 0.079(5) 0.0284(16) -0.005(4) 0.000(3) 0.000(4)
C17' 0.047(3) 0.107(7) 0.046(2) -0.020(5) 0.013(3) -0.017(4)
C18' 0.100(7) 0.062(2) 0.035(3) -0.0230(19) 0.014(5) 0.003(4)
C19 0.0300(13) 0.0356(13) 0.0289(12) -0.0101(10) 0.0006(10) 0.0046(10)
C20 0.0344(13) 0.0423(14) 0.0266(12) -0.0118(11) -0.0030(10) 0.0011(11)
C21 0.0316(13) 0.0466(15) 0.0320(13) -0.0110(11) -0.0072(11) 0.0048(11)
C22 0.0312(13) 0.0369(14) 0.0335(13) -0.0091(11) -0.0027(10) 0.0070(10)
C23 0.0353(13) 0.0364(14) 0.0277(12) -0.0110(10) -0.0023(10) 0.0034(11)
C24 0.0299(12) 0.0289(12) 0.0250(11) -0.0050(9) -0.0016(9) 0.0023(9)
C25 0.0393(15) 0.0634(19) 0.0362(15) -0.0261(14) -0.0057(12) 0.0051(13)
C26 0.072(2) 0.090(3) 0.0362(17) -0.0255(17) 0.0062(16) -0.003(2)
C27 0.102(3) 0.062(2) 0.058(2) -0.0373(18) -0.010(2) 0.009(2)
C28 0.055(2) 0.153(4) 0.079(3) -0.081(3) -0.024(2) 0.020(2)
C29 0.0353(15) 0.0578(18) 0.0502(17) -0.0227(15) -0.0057(13) 0.0165(13)
C30 0.068(4) 0.082(3) 0.095(4) -0.029(3) -0.018(3) 0.048(3)
C31 0.030(2) 0.097(5) 0.100(5) -0.043(3) 0.006(3) 0.008(3)
C32 0.053(3) 0.118(5) 0.078(3) -0.060(4) -0.007(3) 0.035(4)
C30' 0.068(4) 0.082(3) 0.095(4) -0.029(3) -0.018(3) 0.048(3)
C32' 0.053(3) 0.118(5) 0.078(3) -0.060(4) -0.007(3) 0.035(4)
C31' 0.030(2) 0.097(5) 0.100(5) -0.043(3) 0.006(3) 0.008(3)
C33 0.0505(17) 0.0606(19) 0.0279(13) -0.0210(13) -0.0083(12) 0.0065(14)
C34 0.076(3) 0.123(4) 0.069(3) -0.037(3) -0.037(2) -0.008(3)
C35 0.115(3) 0.060(2) 0.0324(16) -0.0008(15) -0.0223(19) 0.013(2)
C36 0.094(3) 0.120(4) 0.0274(16) -0.027(2) -0.0053(17) 0.036(3)
C37 0.0365(14) 0.0318(13) 0.0347(13) -0.0072(11) -0.0059(11) -0.0018(10)
C38 0.0353(14) 0.0433(15) 0.0287(13) -0.0064(11) -0.0047(10) -0.0061(11)
C39 0.0327(13) 0.0482(15) 0.0307(13) -0.0123(12) -0.0011(11) -0.0006(11)
C40 0.0343(13) 0.0395(14) 0.0311(13) -0.0135(11) -0.0077(10) 0.0046(11)
C41 0.0367(14) 0.0310(13) 0.0280(12) -0.0085(10) -0.0034(10) -0.0006(10)
C42 0.0320(13) 0.0332(13) 0.0263(12) -0.0100(10) -0.0031(10) -0.0003(10)
C43 0.0434(16) 0.0457(16) 0.0397(15) -0.0034(13) 0.0006(12) -0.0141(13)
C44 0.105(3) 0.072(3) 0.059(2) -0.0166(19) 0.000(2) -0.049(2)
C45 0.070(2) 0.058(2) 0.057(2) 0.0123(17) -0.0113(18) -0.0150(18)
C46 0.056(2) 0.070(2) 0.073(3) -0.005(2) 0.0164(19) -0.0157(18)
C47 0.0467(17) 0.0419(15) 0.0486(17) -0.0187(13) -0.0065(13) 0.0118(13)
C48 0.098(5) 0.056(4) 0.146(6) -0.024(4) -0.062(4) 0.038(3)
C49 0.124(5) 0.081(4) 0.091(4) -0.050(3) -0.006(4) 0.043(4)
C50 0.095(4) 0.041(3) 0.131(5) -0.043(4) 0.004(4) 0.007(3)
C48' 0.098(5) 0.056(4) 0.146(6) -0.024(4) -0.062(4) 0.038(3)
C49' 0.124(5) 0.081(4) 0.091(4) -0.050(3) -0.006(4) 0.043(4)
C50' 0.095(4) 0.041(3) 0.131(5) -0.043(4) 0.004(4) 0.007(3)
C51 0.0356(13) 0.0324(13) 0.0250(12) -0.0083(10) -0.0025(10) 0.0046(10)
C52 0.0369(14) 0.0324(13) 0.0263(12) -0.0063(10) -0.0062(10) 0.0018(10)
C53 0.0368(14) 0.0347(14) 0.0371(14) -0.0064(11) -0.0054(11) -0.0024(11)
C54 0.0386(14) 0.0347(14) 0.0339(14) -0.0064(11) 0.0002(11) 0.0011(11)
C55 0.0400(14) 0.0337(13) 0.0301(13) -0.0100(11) -0.0003(11) 0.0027(11)
C56 0.0348(13) 0.0308(12) 0.0248(11) -0.0062(10) -0.0051(10) 0.0004(10)
C57 0.0447(16) 0.0429(15) 0.0358(14) -0.0167(12) -0.0085(12) -0.0006(12)
C58 0.136(4) 0.055(2) 0.075(3) -0.035(2) -0.041(3) 0.031(2)
C59 0.091(3) 0.088(3) 0.050(2) -0.038(2) 0.0066(19) -0.020(2)
C60 0.072(3) 0.102(3) 0.089(3) -0.061(3) -0.021(2) -0.001(2)
C61 0.0364(15) 0.0489(17) 0.0580(19) -0.0175(15) 0.0059(13) 0.0036(13)
C62 0.054(4) 0.088(4) 0.057(3) -0.022(3) 0.013(3) -0.012(3)
C63 0.037(3) 0.062(3) 0.090(4) -0.018(3) 0.000(2) 0.009(2)
C64 0.067(4) 0.067(4) 0.092(4) -0.028(3) 0.000(3) 0.025(3)
C64' 0.067(4) 0.067(4) 0.092(4) -0.028(3) 0.000(3) 0.025(3)
C63' 0.037(3) 0.062(3) 0.090(4) -0.018(3) 0.000(2) 0.009(2)
C62' 0.054(4) 0.088(4) 0.057(3) -0.022(3) 0.013(3) -0.012(3)

loop_
_atom_type_symbol
_atom_type_description
_atom_type_scat_dispersion_real
_atom_type_scat_dispersion_imag
_atom_type_scat_source
C C 0.0033 0.0016 'International Tables Vol C Tables 4.2.6.8 and 6.1.1.4'
H H 0.0000 0.0000 'International Tables Vol C Tables 4.2.6.8 and 6.1.1.4'
P P 0.1023 0.0942 'International Tables Vol C Tables 4.2.6.8 and 6.1.1.4'

loop_
_geom_angle_atom_site_label_1
_geom_angle_atom_site_label_2
_geom_angle_atom_site_label_3
_geom_angle
C24 P1 C10 105.85(11)
C24 P1 C1 103.41(12)
C10 P1 C1 103.81(12)
C56 P2 C42 105.87(11)
C56 P2 C33 104.09(13)
C42 P2 C33 103.76(12)
C3 C1 C2 109.0(3)
C3 C1 C4 110.4(3)
C2 C1 C4 108.8(3)
C3 C1 P1 107.0(2)
C2 C1 P1 106.2(2)
C4 C1 P1 115.2(2)
C10 C5 C6 122.4(2)
C7 C6 C5 117.2(2)
C7 C6 C11 123.8(2)
C5 C6 C11 119.0(2)
C6 C7 C8 122.5(2)
C9 C8 C7 118.1(2)
C9 C8 C15 121.7(2)
C7 C8 C15 120.2(2)
C8 C9 C10 121.4(2)
C5 C10 C9 118.3(2)
C5 C10 P1 114.71(18)
C9 C10 P1 126.90(19)
C13 C11 C14 108.3(3)
C13 C11 C12 109.6(3)
C14 C11 C12 107.9(2)
C13 C11 C6 109.6(2)
C14 C11 C6 112.5(2)
C12 C11 C6 108.9(2)
C16' C15 C18' 111.7(9)
C16' C15 C18 92.3(9)
C18' C15 C18 25.1(6)
C16' C15 C17 121.1(10)
C18' C15 C17 86.2(6)
C18 C15 C17 110.2(4)
C16' C15 C8 111.9(10)
C18' C15 C8 113.3(7)
C18 C15 C8 109.2(5)
C17 C15 C8 110.4(5)
C16' C15 C17' 107.4(8)
C18' C15 C17' 108.1(7)
C18 C15 C17' 131.2(7)
C17 C15 C17' 22.3(7)
C8 C15 C17' 104.0(8)
C16' C15 C16 17.7(8)
C18' C15 C16 123.4(10)
C18 C15 C16 107.7(5)
C17 C15 C16 106.2(5)
C8 C15 C16 113.0(6)
C17' C15 C16 90.3(9)
C24 C19 C20 121.7(2)
C21 C20 C19 118.2(2)
C21 C20 C25 122.7(2)
C19 C20 C25 119.1(2)
C20 C21 C22 122.3(2)
C23 C22 C21 117.7(2)
C23 C22 C29 121.4(2)
C21 C22 C29 120.9(2)
C22 C23 C24 121.6(2)
C19 C24 C23 118.5(2)
C19 C24 P1 125.41(19)
C23 C24 P1 116.02(18)
C28 C25 C26 109.2(3)
C28 C25 C27 108.8(3)
C26 C25 C27 108.3(3)
C28 C25 C20 112.3(2)
C26 C25 C20 108.9(3)
C27 C25 C20 109.4(2)
C31' C29 C32 131.3(5)
C31' C29 C30' 110.6(6)
C32 C29 C30' 64.1(5)
C31' C29 C22 113.8(4)
C32 C29 C22 113.6(3)
C30' C29 C22 107.3(4)
C31' C29 C31 43.5(5)
C32 C29 C31 109.2(4)
C30' C29 C31 142.3(5)
C22 C29 C31 108.9(3)
C31' C29 C30 65.0(5)
C32 C29 C30 108.8(4)
C30' C29 C30 49.8(5)
C22 C29 C30 108.7(3)
C31 C29 C30 107.4(4)
C31' C29 C32' 108.6(6)
C32 C29 C32' 44.6(5)
C30' C29 C32' 107.9(6)
C22 C29 C32' 108.5(4)
C31 C29 C32' 69.8(5)
C30 C29 C32' 141.3(5)
C35 C33 C34 110.3(3)
C35 C33 C36 109.2(3)
C34 C33 C36 108.4(3)
C35 C33 P2 116.3(2)
C34 C33 P2 106.3(3)
C36 C33 P2 106.0(2)
C42 C37 C38 122.1(2)
C39 C38 C37 117.7(2)
C39 C38 C43 122.7(2)
C37 C38 C43 119.7(3)
C38 C39 C40 122.3(2)
C41 C40 C39 118.2(2)
C41 C40 C47 121.0(2)
C39 C40 C47 120.8(2)
C40 C41 C42 121.5(2)
C37 C42 C41 118.2(2)
C37 C42 P2 114.93(19)
C41 C42 P2 126.76(19)
C44 C43 C45 110.9(3)
C44 C43 C38 109.9(3)
C45 C43 C38 109.1(2)
C44 C43 C46 108.3(3)
C45 C43 C46 106.5(3)
C38 C43 C46 112.1(3)
C48 C47 C50' 141.3(5)
C48 C47 C48' 49.3(5)
C50' C47 C48' 111.6(6)
C48 C47 C40 110.3(3)
C50' C47 C40 107.6(4)
C48' C47 C40 107.1(5)
C48 C47 C49 109.3(5)
C50' C47 C49 62.7(6)
C48' C47 C49 141.8(5)
C40 C47 C49 110.5(3)
C48 C47 C49' 62.6(6)
C50' C47 C49' 109.6(6)
C48' C47 C49' 109.5(6)
C40 C47 C49' 111.4(5)
C49 C47 C49' 49.7(5)
C48 C47 C50 107.3(5)
C50' C47 C50 48.7(5)
C48' C47 C50 63.8(6)
C40 C47 C50 113.6(3)
C49 C47 C50 105.7(5)
C49' C47 C50 134.4(5)
C52 C51 C56 121.9(2)
C53 C52 C51 118.0(2)
C53 C52 C57 122.4(2)
C51 C52 C57 119.6(2)
C52 C53 C54 122.6(3)
C55 C54 C53 117.7(2)
C55 C54 C61 121.7(2)
C53 C54 C61 120.5(3)
C54 C55 C56 121.6(2)
C51 C56 C55 118.2(2)
C51 C56 P2 126.0(2)
C55 C56 P2 115.57(19)
C58 C57 C60 109.4(3)
C58 C57 C59 108.9(3)
C60 C57 C59 107.1(3)
C58 C57 C52 108.7(2)
C60 C57 C52 112.3(3)
C59 C57 C52 110.4(2)
C64 C61 C64' 84.0(5)
C64 C61 C63' 121.4(7)
C64' C61 C63' 112.2(6)
C64 C61 C62 111.1(5)
C64' C61 C62 127.1(7)
C63' C61 C62 16.9(6)
C64 C61 C54 113.5(4)
C64' C61 C54 109.4(5)
C63' C61 C54 112.5(6)
C62 C61 C54 109.5(4)
C64 C61 C62' 24.3(5)
C64' C61 C62' 107.7(6)
C63' C61 C62' 105.7(6)
C62 C61 C62' 91.9(5)
C54 C61 C62' 109.1(5)
C64 C61 C63 108.3(4)
C64' C61 C63 26.0(5)
C63' C61 C63 91.2(5)
C62 C61 C63 107.8(4)
C54 C61 C63 106.3(3)
C62' C61 C63 130.4(6)

loop_
_geom_bond_atom_site_label_1
_geom_bond_atom_site_label_2
_geom_bond_distance
P1 C24 1.833(3)
P1 C10 1.836(2)
P1 C1 1.892(3)
P2 C56 1.834(3)
P2 C42 1.834(3)
P2 C33 1.887(3)
C1 C3 1.520(4)
C1 C2 1.532(4)
C1 C4 1.533(4)
C5 C10 1.379(3)
C5 C6 1.398(3)
C6 C7 1.391(3)
C6 C11 1.536(3)
C7 C8 1.394(3)
C8 C9 1.385(3)
C8 C15 1.542(3)
C9 C10 1.406(3)
C11 C13 1.531(4)
C11 C14 1.531(4)
C11 C12 1.534(4)
C15 C16' 1.503(11)
C15 C18' 1.513(10)
C15 C18 1.521(7)
C15 C17 1.525(7)
C15 C17' 1.546(10)
C15 C16 1.558(7)
C19 C24 1.388(3)
C19 C20 1.391(4)
C20 C21 1.388(4)
C20 C25 1.545(4)
C21 C22 1.397(4)
C22 C23 1.392(4)
C22 C29 1.533(4)
C23 C24 1.401(3)
C25 C28 1.509(5)
C25 C26 1.528(5)
C25 C27 1.531(5)
C29 C31' 1.501(8)
C29 C32 1.511(6)
C29 C30' 1.531(8)
C29 C31 1.537(6)
C29 C30 1.555(6)
C29 C32' 1.559(8)
C33 C35 1.515(5)
C33 C34 1.524(5)
C33 C36 1.529(4)
C37 C42 1.387(4)
C37 C38 1.400(4)
C38 C39 1.382(4)
C38 C43 1.528(4)
C39 C40 1.401(4)
C40 C41 1.384(4)
C40 C47 1.532(4)
C41 C42 1.403(3)
C43 C44 1.507(5)
C43 C45 1.525(5)
C43 C46 1.546(5)
C47 C48 1.505(7)
C47 C50' 1.505(9)
C47 C48' 1.516(9)
C47 C49 1.539(7)
C47 C49' 1.543(9)
C47 C50 1.552(7)
C51 C52 1.391(4)
C51 C56 1.391(3)
C52 C53 1.386(4)
C52 C57 1.543(4)
C53 C54 1.396(4)
C54 C55 1.392(4)
C54 C61 1.542(4)
C55 C56 1.404(4)
C57 C58 1.512(5)
C57 C60 1.523(5)
C57 C59 1.532(5)
C61 C64 1.499(7)
C61 C64' 1.500(9)
C61 C63' 1.525(9)
C61 C62 1.526(7)
C61 C62' 1.580(9)
C61 C63 1.582(7)
